data_7044944
loop_
_publ_author_name
'Vasylevskyi, Serhii I.'
'Regeta, Khrystyna'
'Ruggi, Albert'
'Petoud, St\'ephane'
'Piguet, Claude'
'Fromm, Katharina M.'

_publ_section_title
;
 cis- and trans-9,10-di(1H-imidazol-1-yl)-anthracene based coordination
 polymers of Zn<sup>II</sup> and Cd<sup>II</sup>: synthesis, crystal
 structures and luminescence properties.
;
_journal_issue 2
_journal_name_full 'Dalton transactions (Cambridge, England : 2003)'
_journal_page_first 596
_journal_page_last 607
_journal_paper_doi 10.1039/c7dt03758a
_journal_volume 47
_journal_year 2018
_chemical_formula_moiety 'C44 H28 F6 N8 O4 Zn, 2(C4 H8 O2)'
_chemical_formula_sum 'C52 H44 F6 N8 O8 Zn'
_chemical_formula_weight 1088.32
_space_group_crystal_system monoclinic
_space_group_IT_number 14
_space_group_name_Hall '-P 2yn'
_space_group_name_H-M_alt 'P 1 21/n 1'
_symmetry_space_group_name_Hall '-P 2yn'
_symmetry_space_group_name_H-M 'P 1 21/n 1'
_atom_sites_solution_hydrogens geom
_audit_creation_method SHELXL-2016/6
_audit_update_record
;
2017-05-11 deposited with the CCDC.
2017-12-01 downloaded from the CCDC.
;
_cell_angle_alpha 90
_cell_angle_beta 96.256(3)
_cell_angle_gamma 90
_cell_formula_units_Z 4
_cell_length_a 13.6068(5)
_cell_length_b 18.0054(5)
_cell_length_c 20.3919(7)
_cell_measurement_reflns_used 45392
_cell_measurement_temperature 200(2)
_cell_measurement_theta_max 25.55
_cell_measurement_theta_min 1.13
_cell_volume 4966.2(3)
_computing_cell_refinement 'STOE X-AREA'
_computing_data_collection 'STOE X-AREA'
_computing_data_reduction 'STOE X-RED'
_computing_molecular_graphics 'Olex2 (Dolomanov et al., 2009)'
_computing_publication_material 'Olex2 (Dolomanov et al., 2009)'
_computing_structure_refinement 'SHELXL-2016/6 (Sheldrick, 2016)'
_computing_structure_solution 'SHELXT 2014/5 (Sheldrick, 2014)'
_diffrn_ambient_temperature 200(2)
_diffrn_detector_area_resol_mean 6.67
_diffrn_measured_fraction_theta_full 0.985
_diffrn_measured_fraction_theta_max 0.976
_diffrn_measurement_device_type 'STOE IPDS 2'
_diffrn_measurement_method 'rotation method'
_diffrn_radiation_type MoK\a
_diffrn_radiation_wavelength 0.71073
_diffrn_reflns_av_unetI/netI 0.0658
_diffrn_reflns_Laue_measured_fraction_full 0.985
_diffrn_reflns_Laue_measured_fraction_max 0.976
_diffrn_reflns_limit_h_max 16
_diffrn_reflns_limit_h_min -16
_diffrn_reflns_limit_k_max 21
_diffrn_reflns_limit_k_min -21
_diffrn_reflns_limit_l_max 24
_diffrn_reflns_limit_l_min -3
_diffrn_reflns_number 8867
_diffrn_reflns_point_group_measured_fraction_full 0.985
_diffrn_reflns_point_group_measured_fraction_max 0.976
_diffrn_reflns_theta_full 25.242
_diffrn_reflns_theta_max 25.344
_diffrn_reflns_theta_min 1.513
_diffrn_source 'sealed X-ray tube, 12 x 0.4 mm long-fine focus'
_exptl_absorpt_coefficient_mu 0.581
_exptl_absorpt_correction_T_max 0.9850
_exptl_absorpt_correction_T_min 0.8140
_exptl_absorpt_correction_type integration
_exptl_crystal_colour colorless
_exptl_crystal_density_diffrn 1.456
_exptl_crystal_description block
_exptl_crystal_F_000 2240
_exptl_crystal_preparation ', Luminescent'
_exptl_crystal_size_max 0.520
_exptl_crystal_size_mid 0.253
_exptl_crystal_size_min 0.120
_refine_diff_density_max 0.819
_refine_diff_density_min -0.923
_refine_diff_density_rms 0.103
_refine_ls_extinction_method none
_refine_ls_goodness_of_fit_ref 1.037
_refine_ls_hydrogen_treatment constr
_refine_ls_matrix_type full
_refine_ls_number_parameters 714
_refine_ls_number_reflns 8867
_refine_ls_number_restraints 105
_refine_ls_restrained_S_all 1.040
_refine_ls_R_factor_all 0.1085
_refine_ls_R_factor_gt 0.0838
_refine_ls_shift/su_max 0.002
_refine_ls_shift/su_mean 0.000
_refine_ls_structure_factor_coef Fsqd
_refine_ls_weighting_details 'w=1/[\s^2^(Fo^2^)+(0.0495P)^2^+9.8151P] where P=(Fo^2^+2Fc^2^)/3'
_refine_ls_weighting_scheme calc
_refine_ls_wR_factor_gt 0.1493
_refine_ls_wR_factor_ref 0.1664
_reflns_Friedel_coverage 0.000
_reflns_number_gt 6676
_reflns_number_total 8867
_reflns_threshold_expression 'I > 2\s(I)'
_cod_data_source_file c7dt03758a2.cif
_cod_data_source_block sv-2-rem_tw
_cod_depositor_comments 'Adding full bibliography for 7044942--7044947.cif.'
_cod_database_code 7044944
_shelx_shelxl_version_number 2016/6
_shelx_space_group_comment
;
The symmetry employed for this shelxl refinement is uniquely defined
by the following loop, which should always be used as a source of
symmetry information in preference to the above space-group names.
They are only intended as comments.
;
_exptl_absorpt_special_details
;

STOE X-Red32, absorption correction by Gaussian integration, analogous to
P. Coppens, "The Evaluation of Absorption and Extinction in Single-Crystal
Structure Analysis", published in
F. R. Ahmed (Editor), "Crystallographic Computing",
Munksgaard, Copenhagen (1970), 255 - 270

;

loop_
_space_group_symop_operation_xyz
'x, y, z'
'-x+1/2, y+1/2, -z+1/2'
'-x, -y, -z'
'x-1/2, -y-1/2, z-1/2'

loop_
_atom_site_label
_atom_site_type_symbol
_atom_site_fract_x
_atom_site_fract_y
_atom_site_fract_z
_atom_site_U_iso_or_equiv
_atom_site_adp_type
_atom_site_occupancy
_atom_site_site_symmetry_order
_atom_site_calc_flag
_atom_site_refinement_flags_posn
_atom_site_refinement_flags_adp
_atom_site_refinement_flags_occupancy
_atom_site_disorder_assembly
_atom_site_disorder_group
Zn1 Zn 0.49413(4) 0.23668(3) 0.25977(2) 0.03169(15) Uani 1 1 d . . . . .
F1 F 0.7702(4) 0.0597(3) 0.3182(2) 0.1054(17) Uani 1 1 d . . . . .
F2 F 0.8477(3) 0.0861(3) 0.2373(3) 0.1001(15) Uani 1 1 d . . . . .
F3 F 0.7020(4) 0.0463(2) 0.2209(2) 0.0948(15) Uani 1 1 d . . . . .
O1 O 0.6302(3) 0.1744(2) 0.25972(18) 0.0471(9) Uani 1 1 d . . . . .
O2 O 0.3555(3) 0.2989(2) 0.26254(19) 0.0506(9) Uani 1 1 d . U . . .
O3 O 0.7827(4) 0.2197(3) 0.2676(4) 0.121(3) Uani 1 1 d . . . . .
N1 N 0.4385(3) 0.1608(2) 0.18602(19) 0.0354(9) Uani 1 1 d . . . . .
N2 N 0.4444(3) 0.1623(2) 0.33213(19) 0.0374(9) Uani 1 1 d . . . . .
N3 N 0.5538(3) 0.3118(2) 0.33262(19) 0.0352(9) Uani 1 1 d . . . . .
N4 N 0.0338(3) 0.1838(2) 0.68745(19) 0.0359(9) Uani 1 1 d . . . . .
N5 N 0.4343(3) 0.0792(2) 0.1059(2) 0.0388(10) Uani 1 1 d . . . . .
N6 N 0.3609(3) 0.1158(2) 0.4090(2) 0.0396(10) Uani 1 1 d . . . . .
N7 N 0.5638(3) 0.3997(2) 0.4075(2) 0.0390(10) Uani 1 1 d . . . . .
N8 N 0.1084(3) 0.1287(2) 0.6104(2) 0.0398(10) Uani 1 1 d . . . . .
C1 C 0.4901(4) 0.1269(3) 0.1441(2) 0.0378(11) Uani 1 1 d . . . . .
H1 H 0.556989 0.134993 0.141270 0.045 Uiso 1 1 calc R U . . .
C2 C 0.3410(4) 0.0826(4) 0.1256(3) 0.0629(19) Uani 1 1 d . . . . .
H2 H 0.286125 0.055140 0.108634 0.075 Uiso 1 1 calc R U . . .
C3 C 0.3443(4) 0.1334(3) 0.1744(3) 0.0537(16) Uani 1 1 d . . . . .
H3 H 0.291124 0.147578 0.196569 0.064 Uiso 1 1 calc R U . . .
C4 C 0.4666(4) 0.0378(3) 0.0519(2) 0.0385(11) Uani 1 1 d . . . . .
C5 C 0.4553(4) 0.0712(3) -0.0104(2) 0.0381(11) Uani 1 1 d . . . . .
C6 C 0.4122(4) 0.1428(3) -0.0224(3) 0.0490(14) Uani 1 1 d . . . . .
H6 H 0.389752 0.169244 0.012175 0.059 Uiso 1 1 calc R U . . .
C7 C 0.4036(5) 0.1724(3) -0.0833(3) 0.0586(16) Uani 1 1 d . . . . .
H7 H 0.375713 0.219284 -0.090154 0.070 Uiso 1 1 calc R U . . .
C8 C 0.4363(5) 0.1333(4) -0.1371(3) 0.0617(16) Uani 1 1 d . . . . .
H8 H 0.428889 0.154345 -0.178960 0.074 Uiso 1 1 calc R U . . .
C9 C 0.4783(5) 0.0651(3) -0.1279(3) 0.0520(14) Uani 1 1 d . . . . .
H9 H 0.499629 0.040159 -0.163692 0.062 Uiso 1 1 calc R U . . .
C10 C 0.4902(4) 0.0314(3) -0.0648(2) 0.0390(11) Uani 1 1 d . . . . .
C11 C 0.3814(4) 0.1771(3) 0.3749(2) 0.0427(13) Uani 1 1 d . . . . .
H11 H 0.354469 0.223780 0.380870 0.051 Uiso 1 1 calc R U . . .
C12 C 0.4643(4) 0.0877(3) 0.3388(3) 0.0417(12) Uani 1 1 d . . . . .
H12 H 0.506607 0.061140 0.314596 0.050 Uiso 1 1 calc R U . . .
C13 C 0.4129(4) 0.0586(3) 0.3860(3) 0.0465(13) Uani 1 1 d . . . . .
H13 H 0.413006 0.009375 0.399815 0.056 Uiso 1 1 calc R U . . .
C14 C 0.2960(4) 0.1137(3) 0.4603(2) 0.0377(11) Uani 1 1 d . . . . .
C15 C 0.1946(4) 0.1160(3) 0.4422(2) 0.0408(12) Uani 1 1 d . . . . .
C16 C 0.1508(5) 0.1171(4) 0.3756(3) 0.0553(15) Uani 1 1 d . . . . .
H16 H 0.191126 0.112633 0.341792 0.066 Uiso 1 1 calc R U . . .
C17 C 0.0518(5) 0.1246(4) 0.3601(3) 0.0632(18) Uani 1 1 d . . . . .
H17 H 0.025338 0.126244 0.316135 0.076 Uiso 1 1 calc R U . . .
C18 C -0.0114(5) 0.1300(4) 0.4107(3) 0.0583(16) Uani 1 1 d . . . . .
H18 H -0.079192 0.135351 0.399713 0.070 Uiso 1 1 calc R U . . .
C19 C 0.0264(4) 0.1273(3) 0.4751(3) 0.0517(14) Uani 1 1 d . . . . .
H19 H -0.016087 0.130513 0.507786 0.062 Uiso 1 1 calc R U . . .
C20 C 0.1294(4) 0.1198(3) 0.4935(2) 0.0433(12) Uani 1 1 d . . . . .
C21 C 0.1720(4) 0.1193(3) 0.5592(3) 0.0409(12) Uani 1 1 d . . . . .
C22 C 0.2735(4) 0.1151(3) 0.5770(2) 0.0425(13) Uani 1 1 d . . . . .
C23 C 0.3169(5) 0.1154(3) 0.6439(3) 0.0501(14) Uani 1 1 d . . . . .
H23 H 0.276371 0.114364 0.677777 0.060 Uiso 1 1 calc R U . . .
C24 C 0.4158(5) 0.1173(4) 0.6588(3) 0.0668(18) Uani 1 1 d . . . . .
H24 H 0.442330 0.117734 0.702817 0.080 Uiso 1 1 calc R U . . .
C25 C 0.4804(5) 0.1185(4) 0.6082(3) 0.0593(16) Uani 1 1 d . . . . .
H25 H 0.548464 0.121416 0.619322 0.071 Uiso 1 1 calc R U . . .
C26 C 0.4426(4) 0.1154(3) 0.5442(3) 0.0516(14) Uani 1 1 d . . . . .
H26 H 0.485323 0.114533 0.511525 0.062 Uiso 1 1 calc R U . . .
C27 C 0.3386(4) 0.1134(3) 0.5257(3) 0.0419(12) Uani 1 1 d . . . . .
C28 C 0.0955(4) 0.1929(3) 0.6427(2) 0.0376(11) Uani 1 1 d . . . . .
H28 H 0.126189 0.237527 0.634425 0.045 Uiso 1 1 calc R U . . .
C29 C 0.0064(4) 0.1103(3) 0.6839(3) 0.0437(13) Uani 1 1 d . . . . .
H29 H -0.037361 0.087911 0.709867 0.052 Uiso 1 1 calc R U . . .
C30 C 0.0525(4) 0.0756(3) 0.6372(3) 0.0471(13) Uani 1 1 d . . . . .
H30 H 0.047364 0.025678 0.625495 0.056 Uiso 1 1 calc R U . . .
C31 C 0.5032(4) 0.3519(3) 0.3719(2) 0.0349(11) Uani 1 1 d . . . . .
H31 H 0.435655 0.347715 0.374497 0.042 Uiso 1 1 calc R U . . .
C32 C 0.6501(4) 0.3351(3) 0.3442(3) 0.0444(13) Uani 1 1 d . . . . .
H32 H 0.702585 0.316339 0.323621 0.053 Uiso 1 1 calc R U . . .
C33 C 0.6569(4) 0.3895(3) 0.3898(3) 0.0542(15) Uani 1 1 d . . . . .
H33 H 0.713819 0.414998 0.406096 0.065 Uiso 1 1 calc R U . . .
C34 C 0.4864(4) 0.5170(3) 0.4316(2) 0.0371(11) Uani 1 1 d . . . . .
C35 C 0.5321(4) 0.4513(3) 0.4549(2) 0.0369(11) Uani 1 1 d . . . . .
C36 C 0.5474(4) 0.4324(3) 0.5212(2) 0.0393(11) Uani 1 1 d . . . . .
C37 C 0.5911(5) 0.3638(3) 0.5447(3) 0.0508(14) Uani 1 1 d . . . . .
H37 H 0.612639 0.330140 0.514789 0.061 Uiso 1 1 calc R U . . .
C38 C 0.6015(5) 0.3469(3) 0.6099(3) 0.0574(16) Uani 1 1 d . . . . .
H38 H 0.629043 0.301687 0.624116 0.069 Uiso 1 1 calc R U . . .
C39 C 0.5705(5) 0.3985(3) 0.6567(3) 0.0541(14) Uani 1 1 d . . . . .
H39 H 0.579077 0.387031 0.701445 0.065 Uiso 1 1 calc R U . . .
C40 C 0.5292(4) 0.4632(3) 0.6367(3) 0.0479(13) Uani 1 1 d . . . . .
H40 H 0.510032 0.496180 0.668003 0.057 Uiso 1 1 calc R U . . .
C41 C 0.2661(4) 0.3062(4) 0.2510(3) 0.0636(17) Uani 1 1 d . U . . .
C42 C 0.2242(6) 0.3769(6) 0.2713(4) 0.095(2) Uani 1 1 d . U . . .
C43 C 0.7206(4) 0.1694(3) 0.2630(3) 0.0522(14) Uani 1 1 d . . . . .
C44 C 0.7592(5) 0.0907(4) 0.2590(3) 0.0595(16) Uani 1 1 d . . . . .
F4A F 0.2818(8) 0.4386(5) 0.2568(8) 0.159(5) Uani 0.659(11) 1 d . U P A 1
F5A F 0.140(2) 0.4066(14) 0.2435(11) 0.107(7) Uani 0.341(11) 1 d . U P A 1
F6A F 0.200(2) 0.348(2) 0.3351(10) 0.180(9) Uani 0.341(11) 1 d . U P A 1
O4B O 0.2075(6) 0.2493(8) 0.2396(9) 0.140(7) Uani 0.659(11) 1 d . . P A 1
F4B F 0.2496(11) 0.4008(7) 0.3280(6) 0.136(5) Uani 0.659(11) 1 d . U P A 2
F5B F 0.192(2) 0.4025(18) 0.2152(11) 0.177(8) Uani 0.341(11) 1 d . U P A 2
F6B F 0.1314(11) 0.3762(13) 0.2685(11) 0.188(7) Uani 0.659(11) 1 d . U P A 2
O4A O 0.2149(18) 0.2897(10) 0.1963(9) 0.095(7) Uani 0.341(11) 1 d . . P A 2
O5 O 0.1896(3) 0.4319(2) 0.0317(2) 0.0618(11) Uani 1 1 d . . . . .
O6 O 0.2884(4) 0.3044(3) -0.0052(3) 0.0814(15) Uani 1 1 d . . . . .
C49 C 0.2837(6) 0.3224(4) 0.0612(4) 0.079(2) Uani 1 1 d . . . . .
H49A H 0.342864 0.304699 0.087320 0.094 Uiso 1 1 calc R U . . .
H49B H 0.227229 0.297736 0.076763 0.094 Uiso 1 1 calc R U . . .
C50 C 0.2745(5) 0.4043(4) 0.0701(3) 0.0657(18) Uani 1 1 d . . . . .
H50A H 0.270203 0.415252 0.116287 0.079 Uiso 1 1 calc R U . . .
H50B H 0.332898 0.428783 0.057149 0.079 Uiso 1 1 calc R U . . .
C51 C 0.1959(6) 0.4138(4) -0.0353(3) 0.0638(17) Uani 1 1 d . . . . .
H51A H 0.253672 0.437520 -0.049897 0.077 Uiso 1 1 calc R U . . .
H51B H 0.137953 0.432621 -0.062026 0.077 Uiso 1 1 calc R U . . .
C52 C 0.2027(6) 0.3323(4) -0.0446(4) 0.074(2) Uani 1 1 d . . . . .
H52A H 0.143850 0.308413 -0.031776 0.089 Uiso 1 1 calc R U . . .
H52B H 0.207275 0.321275 -0.090747 0.089 Uiso 1 1 calc R U . . .
O7 O 0.3269(4) 0.3580(4) 0.4808(3) 0.108(2) Uani 1 1 d . . . . .
O8 O 0.2237(4) 0.3487(3) 0.5921(3) 0.0985(19) Uani 1 1 d . . . . .
C45 C 0.3152(6) 0.3140(4) 0.5901(4) 0.082(2) Uani 1 1 d . . . . .
H45A H 0.317844 0.268854 0.616267 0.098 Uiso 1 1 calc R U . . .
H45B H 0.367782 0.346642 0.608610 0.098 Uiso 1 1 calc R U . . .
C46 C 0.3292(7) 0.2956(5) 0.5199(4) 0.092(3) Uani 1 1 d . . . . .
H46A H 0.392213 0.270708 0.518809 0.110 Uiso 1 1 calc R U . . .
H46B H 0.277523 0.261750 0.502338 0.110 Uiso 1 1 calc R U . . .
C47 C 0.2382(8) 0.3976(6) 0.4849(5) 0.128(5) Uani 1 1 d . . . . .
H47A H 0.182261 0.367966 0.466723 0.154 Uiso 1 1 calc R U . . .
H47B H 0.238839 0.443199 0.459675 0.154 Uiso 1 1 calc R U . . .
C48 C 0.2288(8) 0.4154(5) 0.5569(5) 0.119(4) Uani 1 1 d . . . . .
H48A H 0.285453 0.444192 0.575355 0.143 Uiso 1 1 calc R U . . .
H48B H 0.169648 0.444619 0.560231 0.143 Uiso 1 1 calc R U . . .

loop_
_atom_site_aniso_label
_atom_site_aniso_U_11
_atom_site_aniso_U_22
_atom_site_aniso_U_33
_atom_site_aniso_U_23
_atom_site_aniso_U_13
_atom_site_aniso_U_12
Zn1 0.0346(3) 0.0317(3) 0.0303(3) -0.0063(2) 0.0100(2) -0.0052(2)
F1 0.135(5) 0.105(4) 0.075(3) 0.021(2) 0.004(3) 0.045(3)
F2 0.068(3) 0.106(4) 0.132(4) -0.017(3) 0.033(3) 0.034(3)
F3 0.096(3) 0.059(2) 0.121(4) -0.036(2) -0.030(3) 0.015(2)
O1 0.034(2) 0.055(2) 0.051(2) -0.0113(18) 0.0044(17) 0.0090(17)
O2 0.036(2) 0.057(2) 0.061(2) -0.0069(19) 0.0115(18) 0.0062(17)
O3 0.053(3) 0.087(4) 0.231(8) -0.078(5) 0.047(4) -0.028(3)
N1 0.036(2) 0.038(2) 0.034(2) -0.0099(17) 0.0112(17) -0.0031(18)
N2 0.044(3) 0.033(2) 0.038(2) -0.0043(17) 0.0164(19) -0.0065(19)
N3 0.037(2) 0.033(2) 0.037(2) -0.0065(17) 0.0091(17) -0.0006(18)
N4 0.035(2) 0.038(2) 0.037(2) 0.0022(17) 0.0118(18) 0.0037(18)
N5 0.032(2) 0.043(2) 0.042(2) -0.0243(19) 0.0078(18) -0.0016(19)
N6 0.042(2) 0.039(2) 0.041(2) 0.0006(18) 0.020(2) -0.001(2)
N7 0.037(2) 0.035(2) 0.044(2) -0.0183(18) 0.0029(19) -0.0005(18)
N8 0.045(3) 0.036(2) 0.042(2) -0.0041(18) 0.022(2) -0.0001(19)
C1 0.034(3) 0.044(3) 0.036(2) -0.015(2) 0.009(2) -0.004(2)
C2 0.038(3) 0.078(4) 0.076(4) -0.048(4) 0.020(3) -0.015(3)
C3 0.036(3) 0.065(4) 0.063(4) -0.033(3) 0.017(3) -0.013(3)
C4 0.033(3) 0.041(3) 0.043(3) -0.019(2) 0.007(2) 0.000(2)
C5 0.034(3) 0.037(3) 0.044(3) -0.016(2) 0.005(2) 0.000(2)
C6 0.049(3) 0.045(3) 0.054(3) -0.015(3) 0.008(3) 0.007(3)
C7 0.063(4) 0.041(3) 0.071(4) -0.007(3) 0.006(3) 0.008(3)
C8 0.076(5) 0.056(4) 0.055(3) 0.000(3) 0.012(3) 0.011(4)
C9 0.062(4) 0.052(3) 0.043(3) -0.013(3) 0.012(3) -0.003(3)
C10 0.037(3) 0.037(3) 0.043(3) -0.015(2) 0.006(2) -0.003(2)
C11 0.058(3) 0.032(3) 0.042(3) 0.001(2) 0.023(2) -0.001(2)
C12 0.047(3) 0.034(3) 0.048(3) 0.000(2) 0.022(2) 0.002(2)
C13 0.054(3) 0.033(3) 0.057(3) 0.002(2) 0.027(3) 0.006(2)
C14 0.043(3) 0.031(2) 0.043(3) 0.002(2) 0.023(2) 0.000(2)
C15 0.045(3) 0.041(3) 0.039(3) -0.003(2) 0.015(2) -0.003(2)
C16 0.050(4) 0.071(4) 0.048(3) -0.010(3) 0.015(3) -0.013(3)
C17 0.057(4) 0.089(5) 0.044(3) -0.008(3) 0.007(3) -0.010(4)
C18 0.043(3) 0.071(4) 0.062(4) -0.015(3) 0.009(3) -0.007(3)
C19 0.047(3) 0.055(3) 0.057(3) -0.009(3) 0.020(3) -0.007(3)
C20 0.047(3) 0.043(3) 0.043(3) -0.004(2) 0.021(3) -0.004(3)
C21 0.045(3) 0.034(3) 0.047(3) 0.000(2) 0.021(2) 0.001(2)
C22 0.054(3) 0.037(3) 0.040(3) 0.002(2) 0.020(2) 0.004(2)
C23 0.053(4) 0.059(4) 0.040(3) 0.009(2) 0.016(3) 0.017(3)
C24 0.065(5) 0.090(5) 0.045(3) 0.002(3) 0.004(3) 0.021(4)
C25 0.047(4) 0.075(4) 0.056(4) 0.005(3) 0.006(3) 0.020(3)
C26 0.049(3) 0.056(4) 0.052(3) 0.002(3) 0.018(3) 0.008(3)
C27 0.046(3) 0.036(3) 0.047(3) 0.005(2) 0.019(2) 0.006(2)
C28 0.040(3) 0.036(3) 0.039(3) -0.001(2) 0.017(2) -0.002(2)
C29 0.051(3) 0.035(3) 0.049(3) 0.002(2) 0.025(3) -0.003(2)
C30 0.061(4) 0.034(3) 0.051(3) -0.002(2) 0.026(3) -0.008(3)
C31 0.036(3) 0.031(3) 0.037(2) -0.0091(19) 0.002(2) -0.002(2)
C32 0.035(3) 0.046(3) 0.052(3) -0.018(2) 0.008(2) -0.006(2)
C33 0.039(3) 0.052(3) 0.072(4) -0.032(3) 0.008(3) -0.007(3)
C34 0.038(3) 0.033(3) 0.039(3) -0.010(2) -0.001(2) 0.000(2)
C35 0.036(3) 0.033(3) 0.041(3) -0.014(2) -0.001(2) 0.000(2)
C36 0.040(3) 0.034(3) 0.042(3) -0.009(2) -0.004(2) 0.004(2)
C37 0.058(4) 0.043(3) 0.051(3) -0.009(2) 0.003(3) 0.013(3)
C38 0.064(4) 0.048(3) 0.058(4) 0.000(3) -0.005(3) 0.016(3)
C39 0.060(4) 0.059(4) 0.042(3) 0.001(3) 0.001(3) 0.002(3)
C40 0.058(4) 0.046(3) 0.040(3) -0.007(2) 0.004(2) 0.002(3)
C41 0.037(3) 0.091(4) 0.061(4) -0.032(3) -0.007(3) 0.006(3)
C42 0.053(4) 0.150(7) 0.079(4) -0.028(5) -0.010(4) 0.046(4)
C43 0.044(3) 0.055(4) 0.059(3) -0.018(3) 0.014(3) 0.002(3)
C44 0.049(4) 0.072(4) 0.056(4) -0.007(3) 0.000(3) 0.014(3)
F4A 0.120(8) 0.097(6) 0.262(14) -0.063(8) 0.038(9) 0.016(5)
F5A 0.079(9) 0.131(14) 0.102(13) -0.040(10) -0.032(10) 0.068(8)
F6A 0.20(2) 0.28(3) 0.067(9) -0.009(12) 0.047(11) 0.105(17)
O4B 0.037(4) 0.153(12) 0.230(16) -0.133(12) 0.009(7) -0.022(6)
F4B 0.171(10) 0.123(8) 0.104(6) -0.071(6) -0.035(7) 0.086(7)
F5B 0.173(17) 0.227(17) 0.123(10) 0.024(12) -0.024(11) 0.114(15)
F6B 0.071(5) 0.267(17) 0.228(14) -0.064(12) 0.019(8) 0.071(9)
O4A 0.125(17) 0.071(12) 0.077(11) -0.026(8) -0.046(11) 0.000(11)
O5 0.059(3) 0.056(3) 0.072(3) -0.012(2) 0.017(2) 0.015(2)
O6 0.091(4) 0.054(3) 0.103(4) -0.016(3) 0.026(3) 0.019(3)
C49 0.080(5) 0.067(5) 0.091(5) 0.010(4) 0.020(4) 0.014(4)
C50 0.064(5) 0.066(4) 0.067(4) -0.011(3) 0.007(3) 0.006(3)
C51 0.065(4) 0.058(4) 0.069(4) -0.005(3) 0.012(4) 0.009(3)
C52 0.080(5) 0.064(4) 0.080(5) -0.022(4) 0.016(4) -0.005(4)
O7 0.083(4) 0.123(5) 0.128(5) 0.058(4) 0.054(4) 0.029(4)
O8 0.087(4) 0.077(4) 0.142(5) 0.020(3) 0.059(4) 0.008(3)
C45 0.078(6) 0.080(5) 0.088(5) 0.000(4) 0.014(4) 0.000(4)
C46 0.095(7) 0.072(5) 0.111(7) -0.003(5) 0.023(5) 0.009(5)
C47 0.117(8) 0.152(10) 0.127(8) 0.073(7) 0.067(7) 0.077(7)
C48 0.108(8) 0.085(6) 0.175(10) 0.039(7) 0.065(8) 0.040(6)

loop_
_atom_type_symbol
_atom_type_description
_atom_type_scat_dispersion_real
_atom_type_scat_dispersion_imag
_atom_type_scat_source
C C 0.0033 0.0016 'International Tables Vol C Tables 4.2.6.8 and 6.1.1.4'
H H 0.0000 0.0000 'International Tables Vol C Tables 4.2.6.8 and 6.1.1.4'
F F 0.0171 0.0103 'International Tables Vol C Tables 4.2.6.8 and 6.1.1.4'
N N 0.0061 0.0033 'International Tables Vol C Tables 4.2.6.8 and 6.1.1.4'
O O 0.0106 0.0060 'International Tables Vol C Tables 4.2.6.8 and 6.1.1.4'
Zn Zn 0.2839 1.4301 'International Tables Vol C Tables 4.2.6.8 and 6.1.1.4'

loop_
_geom_angle_atom_site_label_1
_geom_angle_atom_site_label_2
_geom_angle_atom_site_label_3
_geom_angle
_geom_angle_site_symmetry_1
_geom_angle_site_symmetry_3
N3 Zn1 N1 178.33(16) . .
N3 Zn1 N2 92.38(15) . .
N1 Zn1 N2 88.33(15) . .
N3 Zn1 N4 87.17(15) . 4_665
N1 Zn1 N4 92.23(15) . 4_665
N2 Zn1 N4 175.63(16) . 4_665
N3 Zn1 O1 93.95(15) . .
N1 Zn1 O1 84.52(15) . .
N2 Zn1 O1 90.61(16) . .
N4 Zn1 O1 93.76(15) 4_665 .
N3 Zn1 O2 85.46(15) . .
N1 Zn1 O2 96.08(15) . .
N2 Zn1 O2 87.98(15) . .
N4 Zn1 O2 87.65(15) 4_665 .
O1 Zn1 O2 178.45(15) . .
C43 O1 Zn1 152.8(4) . .
C41 O2 Zn1 152.8(4) . .
C1 N1 C3 106.0(4) . .
C1 N1 Zn1 126.1(3) . .
C3 N1 Zn1 127.8(3) . .
C11 N2 C12 105.5(4) . .
C11 N2 Zn1 127.2(3) . .
C12 N2 Zn1 127.0(3) . .
C31 N3 C32 106.2(4) . .
C31 N3 Zn1 126.2(3) . .
C32 N3 Zn1 127.3(3) . .
C28 N4 C29 105.8(4) . .
C28 N4 Zn1 128.0(3) . 4_566
C29 N4 Zn1 125.8(3) . 4_566
C1 N5 C2 106.5(4) . .
C1 N5 C4 125.3(4) . .
C2 N5 C4 128.1(4) . .
C11 N6 C13 107.2(4) . .
C11 N6 C14 125.0(4) . .
C13 N6 C14 127.8(4) . .
C31 N7 C33 107.5(4) . .
C31 N7 C35 124.3(4) . .
C33 N7 C35 128.2(4) . .
C28 N8 C30 107.1(4) . .
C28 N8 C21 125.2(4) . .
C30 N8 C21 127.6(4) . .
N1 C1 N5 111.6(4) . .
N1 C1 H1 124.2 . .
N5 C1 H1 124.2 . .
C3 C2 N5 106.8(5) . .
C3 C2 H2 126.6 . .
N5 C2 H2 126.6 . .
C2 C3 N1 109.1(5) . .
C2 C3 H3 125.4 . .
N1 C3 H3 125.4 . .
C10 C4 C5 124.0(4) 3_655 .
C10 C4 N5 118.6(5) 3_655 .
C5 C4 N5 117.4(4) . .
C4 C5 C6 123.2(4) . .
C4 C5 C10 118.1(5) . .
C6 C5 C10 118.7(5) . .
C7 C6 C5 120.7(5) . .
C7 C6 H6 119.7 . .
C5 C6 H6 119.7 . .
C6 C7 C8 121.0(6) . .
C6 C7 H7 119.5 . .
C8 C7 H7 119.5 . .
C9 C8 C7 120.4(6) . .
C9 C8 H8 119.8 . .
C7 C8 H8 119.8 . .
C8 C9 C10 121.1(5) . .
C8 C9 H9 119.4 . .
C10 C9 H9 119.4 . .
C4 C10 C9 124.0(5) 3_655 .
C4 C10 C5 117.9(5) 3_655 .
C9 C10 C5 118.1(5) . .
N2 C11 N6 111.3(4) . .
N2 C11 H11 124.4 . .
N6 C11 H11 124.4 . .
C13 C12 N2 109.7(4) . .
C13 C12 H12 125.2 . .
N2 C12 H12 125.2 . .
C12 C13 N6 106.3(4) . .
C12 C13 H13 126.9 . .
N6 C13 H13 126.9 . .
C15 C14 C27 123.4(4) . .
C15 C14 N6 118.5(5) . .
C27 C14 N6 118.0(5) . .
C14 C15 C16 123.6(5) . .
C14 C15 C20 118.6(5) . .
C16 C15 C20 117.7(5) . .
C17 C16 C15 121.7(5) . .
C17 C16 H16 119.2 . .
C15 C16 H16 119.2 . .
C16 C17 C18 120.3(6) . .
C16 C17 H17 119.9 . .
C18 C17 H17 119.9 . .
C19 C18 C17 120.4(6) . .
C19 C18 H18 119.8 . .
C17 C18 H18 119.8 . .
C18 C19 C20 121.2(5) . .
C18 C19 H19 119.4 . .
C20 C19 H19 119.4 . .
C21 C20 C19 123.2(5) . .
C21 C20 C15 118.0(5) . .
C19 C20 C15 118.7(5) . .
C22 C21 C20 123.0(5) . .
C22 C21 N8 118.5(5) . .
C20 C21 N8 118.4(5) . .
C21 C22 C23 123.0(5) . .
C21 C22 C27 118.9(5) . .
C23 C22 C27 118.0(5) . .
C24 C23 C22 121.0(5) . .
C24 C23 H23 119.5 . .
C22 C23 H23 119.5 . .
C23 C24 C25 121.1(6) . .
C23 C24 H24 119.4 . .
C25 C24 H24 119.4 . .
C26 C25 C24 119.9(6) . .
C26 C25 H25 120.1 . .
C24 C25 H25 120.1 . .
C25 C26 C27 121.3(5) . .
C25 C26 H26 119.4 . .
C27 C26 H26 119.4 . .
C14 C27 C26 123.4(5) . .
C14 C27 C22 117.9(5) . .
C26 C27 C22 118.6(5) . .
N4 C28 N8 111.1(4) . .
N4 C28 H28 124.5 . .
N8 C28 H28 124.5 . .
C30 C29 N4 109.8(4) . .
C30 C29 H29 125.1 . .
N4 C29 H29 125.1 . .
C29 C30 N8 106.1(4) . .
C29 C30 H30 126.9 . .
N8 C30 H30 126.9 . .
N3 C31 N7 110.3(4) . .
N3 C31 H31 124.8 . .
N7 C31 H31 124.8 . .
C33 C32 N3 109.5(5) . .
C33 C32 H32 125.2 . .
N3 C32 H32 125.2 . .
C32 C33 N7 106.6(5) . .
C32 C33 H33 126.7 . .
N7 C33 H33 126.7 . .
C35 C34 C40 123.7(4) . 3_666
C35 C34 C36 118.2(4) . 3_666
C40 C34 C36 118.0(5) 3_666 3_666
C36 C35 C34 123.6(4) . .
C36 C35 N7 118.1(4) . .
C34 C35 N7 118.3(4) . .
C35 C36 C37 123.5(5) . .
C35 C36 C34 118.2(5) . 3_666
C37 C36 C34 118.3(5) . 3_666
C38 C37 C36 121.2(5) . .
C38 C37 H37 119.4 . .
C36 C37 H37 119.4 . .
C37 C38 C39 120.2(5) . .
C37 C38 H38 119.9 . .
C39 C38 H38 119.9 . .
C40 C39 C38 120.4(5) . .
C40 C39 H39 119.8 . .
C38 C39 H39 119.8 . .
C39 C40 C34 121.8(5) . 3_666
C39 C40 H40 119.1 . .
C34 C40 H40 119.1 3_666 .
O2 C41 O4A 125.3(12) . .
O2 C41 O4B 121.8(8) . .
O2 C41 C42 116.6(6) . .
O4A C41 C42 104.7(11) . .
O4B C41 C42 118.8(7) . .
F4B C42 F6B 102.7(13) . .
F4B C42 F5B 138.2(19) . .
F6B C42 F5B 73.4(18) . .
F5A C42 F4A 93.7(17) . .
F5A C42 F6A 104.5(17) . .
F4A C42 F6A 130.4(18) . .
F4B C42 C41 118.8(8) . .
F6B C42 C41 113.4(14) . .
F5B C42 C41 99.7(14) . .
F5A C42 C41 124.7(12) . .
F4A C42 C41 112.4(7) . .
F6A C42 C41 94.3(14) . .
O1 C43 O3 128.7(6) . .
O1 C43 C44 114.5(5) . .
O3 C43 C44 116.8(6) . .
F3 C44 F1 106.5(6) . .
F3 C44 F2 105.4(5) . .
F1 C44 F2 105.1(6) . .
F3 C44 C43 114.6(5) . .
F1 C44 C43 110.5(5) . .
F2 C44 C43 114.0(6) . .
C42 F5B F6B 53.0(12) . .
C42 F6B F5B 53.6(12) . .
C50 O5 C51 108.8(5) . .
C49 O6 C52 109.9(5) . .
O6 C49 C50 111.1(6) . .
O6 C49 H49A 109.4 . .
C50 C49 H49A 109.4 . .
O6 C49 H49B 109.4 . .
C50 C49 H49B 109.4 . .
H49A C49 H49B 108.0 . .
O5 C50 C49 110.7(6) . .
O5 C50 H50A 109.5 . .
C49 C50 H50A 109.5 . .
O5 C50 H50B 109.5 . .
C49 C50 H50B 109.5 . .
H50A C50 H50B 108.1 . .
O5 C51 C52 111.3(6) . .
O5 C51 H51A 109.4 . .
C52 C51 H51A 109.4 . .
O5 C51 H51B 109.4 . .
C52 C51 H51B 109.4 . .
H51A C51 H51B 108.0 . .
O6 C52 C51 109.5(6) . .
O6 C52 H52A 109.8 . .
C51 C52 H52A 109.8 . .
O6 C52 H52B 109.8 . .
C51 C52 H52B 109.8 . .
H52A C52 H52B 108.2 . .
C46 O7 C47 110.1(6) . .
C45 O8 C48 105.9(6) . .
O8 C45 C46 109.4(7) . .
O8 C45 H45A 109.8 . .
C46 C45 H45A 109.8 . .
O8 C45 H45B 109.8 . .
C46 C45 H45B 109.8 . .
H45A C45 H45B 108.2 . .
O7 C46 C45 112.1(7) . .
O7 C46 H46A 109.2 . .
C45 C46 H46A 109.2 . .
O7 C46 H46B 109.2 . .
C45 C46 H46B 109.2 . .
H46A C46 H46B 107.9 . .
O7 C47 C48 109.1(8) . .
O7 C47 H47A 109.9 . .
C48 C47 H47A 109.9 . .
O7 C47 H47B 109.9 . .
C48 C47 H47B 109.9 . .
H47A C47 H47B 108.3 . .
O8 C48 C47 109.1(8) . .
O8 C48 H48A 109.9 . .
C47 C48 H48A 109.9 . .
O8 C48 H48B 109.9 . .
C47 C48 H48B 109.9 . .
H48A C48 H48B 108.3 . .

loop_
_geom_bond_atom_site_label_1
_geom_bond_atom_site_label_2
_geom_bond_distance
_geom_bond_site_symmetry_2
Zn1 N3 2.105(4) .
Zn1 N1 2.110(4) .
Zn1 N2 2.155(4) .
Zn1 N4 2.165(4) 4_665
Zn1 O1 2.166(3) .
Zn1 O2 2.200(4) .
F1 C44 1.324(7) .
F2 C44 1.330(7) .
F3 C44 1.310(7) .
O1 C43 1.228(6) .
O2 C41 1.220(7) .
O3 C43 1.234(7) .
N1 C1 1.315(6) .
N1 C3 1.370(7) .
N2 C11 1.315(6) .
N2 C12 1.375(6) .
N3 C31 1.326(6) .
N3 C32 1.372(6) .
N4 C28 1.316(6) .
N4 C29 1.375(6) .
N5 C1 1.338(6) .
N5 C2 1.375(7) .
N5 C4 1.437(6) .
N6 C11 1.350(6) .
N6 C13 1.362(6) .
N6 C14 1.440(6) .
N7 C31 1.348(6) .
N7 C33 1.368(7) .
N7 C35 1.439(6) .
N8 C28 1.350(6) .
N8 C30 1.373(6) .
N8 C21 1.437(6) .
C1 H1 0.9300 .
C2 C3 1.348(7) .
C2 H2 0.9300 .
C3 H3 0.9300 .
C4 C10 1.390(7) 3_655
C4 C5 1.399(7) .
C5 C6 1.426(7) .
C5 C10 1.444(6) .
C6 C7 1.344(8) .
C6 H6 0.9300 .
C7 C8 1.416(8) .
C7 H7 0.9300 .
C8 C9 1.358(8) .
C8 H8 0.9300 .
C9 C10 1.416(8) .
C9 H9 0.9300 .
C11 H11 0.9300 .
C12 C13 1.355(7) .
C12 H12 0.9300 .
C13 H13 0.9300 .
C14 C15 1.390(8) .
C14 C27 1.395(8) .
C15 C16 1.422(8) .
C15 C20 1.445(7) .
C16 C17 1.357(9) .
C16 H16 0.9300 .
C17 C18 1.416(8) .
C17 H17 0.9300 .
C18 C19 1.359(8) .
C18 H18 0.9300 .
C19 C20 1.417(8) .
C19 H19 0.9300 .
C20 C21 1.401(8) .
C21 C22 1.391(8) .
C22 C23 1.428(8) .
C22 C27 1.444(7) .
C23 C24 1.346(9) .
C23 H23 0.9300 .
C24 C25 1.427(9) .
C24 H24 0.9300 .
C25 C26 1.353(8) .
C25 H25 0.9300 .
C26 C27 1.424(8) .
C26 H26 0.9300 .
C28 H28 0.9300 .
C29 C30 1.351(7) .
C29 H29 0.9300 .
C30 H30 0.9300 .
C31 H31 0.9300 .
C32 C33 1.347(7) .
C32 H32 0.9300 .
C33 H33 0.9300 .
C34 C35 1.396(7) .
C34 C40 1.431(7) 3_666
C34 C36 1.437(7) 3_666
C35 C36 1.388(7) .
C36 C37 1.431(7) .
C37 C38 1.354(8) .
C37 H37 0.9300 .
C38 C39 1.429(8) .
C38 H38 0.9300 .
C39 C40 1.337(8) .
C39 H39 0.9300 .
C40 H40 0.9300 .
C41 O4A 1.283(17) .
C41 O4B 1.303(12) .
C41 C42 1.472(11) .
C42 F4B 1.247(11) .
C42 F6B 1.258(17) .
C42 F5B 1.27(2) .
C42 F5A 1.33(2) .
C42 F4A 1.409(14) .
C42 F6A 1.47(3) .
C43 C44 1.517(8) .
F5B F6B 1.51(4) .
O5 C50 1.413(8) .
O5 C51 1.416(7) .
O6 C49 1.400(8) .
O6 C52 1.433(9) .
C49 C50 1.493(9) .
C49 H49A 0.9700 .
C49 H49B 0.9700 .
C50 H50A 0.9700 .
C50 H50B 0.9700 .
C51 C52 1.484(9) .
C51 H51A 0.9700 .
C51 H51B 0.9700 .
C52 H52A 0.9700 .
C52 H52B 0.9700 .
O7 C46 1.375(9) .
O7 C47 1.411(9) .
O8 C45 1.398(9) .
O8 C48 1.405(9) .
C45 C46 1.501(11) .
C45 H45A 0.9700 .
C45 H45B 0.9700 .
C46 H46A 0.9700 .
C46 H46B 0.9700 .
C47 C48 1.522(13) .
C47 H47A 0.9700 .
C47 H47B 0.9700 .
C48 H48A 0.9700 .
C48 H48B 0.9700 .
